data_4509822
loop_
_publ_author_name
'Garc\'ia, Marcos D.'
'Blanco, V\'ictor'
'Platas-Iglesias, Carlos'
'Peinador, Carlos'
'Quintela, Jos\'e M.'

_publ_section_title
;
 Interplay between Halogen/Hydrogen Bonding and Electrostatic Interactions
 in 1,1&#x2032;-Bis(4-iodobenzyl)-4,4&#x2032;-bipyridine-1,1&#x2032;-diium
 Salts
;
_journal_issue 12
_journal_name_full 'Crystal Growth &amp; Design'
_journal_page_first 5009
_journal_paper_doi 10.1021/cg901175e
_journal_volume 9
_journal_year 2009
_chemical_formula_sum 'C12 H10 F6 I N P'
_chemical_formula_weight 440.08
_chemical_name_systematic
;
 ?
;
_space_group_IT_number 14
_symmetry_cell_setting monoclinic
_symmetry_space_group_name_Hall '-P 2yn'
_symmetry_space_group_name_H-M 'P 1 21/n 1'
_atom_sites_solution_hydrogens geom
_atom_sites_solution_primary direct
_atom_sites_solution_secondary difmap
_audit_creation_method SHELXL-97
_cell_angle_alpha 90.000(5)
_cell_angle_beta 102.254(5)
_cell_angle_gamma 90.000(5)
_cell_formula_units_Z 4
_cell_length_a 7.264(5)
_cell_length_b 13.546(5)
_cell_length_c 14.967(5)
_cell_measurement_reflns_used 5506
_cell_measurement_temperature 100(2)
_cell_measurement_theta_max 56.400
_cell_measurement_theta_min 5.823
_cell_volume 1439.2(12)
_computing_cell_refinement 'SAINT V7.12A (Bruker Nonius 2004) in Apex2 suite'
_computing_data_collection 'Apex2  V.1.0-27 (Bruker Nonius, 2005)'
_computing_data_reduction 'SAINT and XPREP Version 6.14 COPYRIGHT(c) 2003 Bruker-AXS'
_computing_structure_refinement 'SHELXL-97 (Sheldrick, 2008)'
_computing_structure_solution "'SHELXL-97 (Sheldrick, 2008)"
_diffrn_ambient_temperature 100(2)
_diffrn_measured_fraction_theta_full 0.990
_diffrn_measured_fraction_theta_max 0.990
_diffrn_measurement_device_type 'Bruker X8 APEX'
_diffrn_measurement_method 'Omega scans + Phi scans'
_diffrn_radiation_monochromator graphite
_diffrn_radiation_source 'fine-focus sealed tube'
_diffrn_radiation_type MoK\a
_diffrn_radiation_wavelength 0.71073
_diffrn_reflns_av_R_equivalents 0.0439
_diffrn_reflns_av_sigmaI/netI 0.0344
_diffrn_reflns_limit_h_max 9
_diffrn_reflns_limit_h_min -9
_diffrn_reflns_limit_k_max 17
_diffrn_reflns_limit_k_min -18
_diffrn_reflns_limit_l_max 19
_diffrn_reflns_limit_l_min -19
_diffrn_reflns_number 18549
_diffrn_reflns_theta_full 28.33
_diffrn_reflns_theta_max 28.33
_diffrn_reflns_theta_min 2.79
_exptl_absorpt_coefficient_mu 2.394
_exptl_absorpt_correction_T_max 0.9103
_exptl_absorpt_correction_T_min 0.7621
_exptl_absorpt_correction_type multi-scan
_exptl_crystal_colour colourless
_exptl_crystal_density_diffrn 2.031
_exptl_crystal_density_method 'not measured'
_exptl_crystal_description prism
_exptl_crystal_F_000 844
_exptl_crystal_size_max 0.12
_exptl_crystal_size_mid 0.08
_exptl_crystal_size_min 0.04
_refine_diff_density_max 1.029
_refine_diff_density_min -0.841
_refine_diff_density_rms 0.096
_refine_ls_extinction_method none
_refine_ls_goodness_of_fit_ref 1.041
_refine_ls_hydrogen_treatment refall
_refine_ls_matrix_type full
_refine_ls_number_parameters 230
_refine_ls_number_reflns 3554
_refine_ls_number_restraints 0
_refine_ls_restrained_S_all 1.041
_refine_ls_R_factor_all 0.0429
_refine_ls_R_factor_gt 0.0269
_refine_ls_shift/su_max 0.000
_refine_ls_shift/su_mean 0.000
_refine_ls_structure_factor_coef Fsqd
_refine_ls_weighting_details 'calc w=1/[\s^2^(Fo^2^)+(0.0162P)^2^+1.4180P] where P=(Fo^2^+2Fc^2^)/3'
_refine_ls_weighting_scheme calc
_refine_ls_wR_factor_gt 0.0490
_refine_ls_wR_factor_ref 0.0543
_reflns_number_gt 2815
_reflns_number_total 3554
_reflns_threshold_expression >2\s(I)
_cod_data_source_file cg901175esup1.cif
_cod_data_source_block 0933802_b1_0s
_cod_depositor_comments
;
The following automatic conversions were performed:

'_symmetry_cell_setting' value 'Monoclinic' changed to 'monoclinic'
according to /home/saulius/struct/CIF-dictionaries/cif_core.dic
dictionary named 'cif_core.dic' version 2.4.2 from 2011-04-26.

Automatic conversion script
Id: cif_fix_values 1891 2012-01-12 08:04:46Z andrius 
;
_cod_original_sg_symbol_H-M P2(1)/n
_cod_database_code 4509822

loop_
_symmetry_equiv_pos_as_xyz
'x, y, z'
'-x+1/2, y+1/2, -z+1/2'
'-x, -y, -z'
'x-1/2, -y-1/2, z-1/2'

loop_
_atom_site_label
_atom_site_type_symbol
_atom_site_fract_x
_atom_site_fract_y
_atom_site_fract_z
_atom_site_U_iso_or_equiv
_atom_site_adp_type
_atom_site_occupancy
_atom_site_symmetry_multiplicity
_atom_site_calc_flag
C12 C 0.8006(4) 0.0952(2) 0.8192(2) 0.0264(6) Uani 1 1 d
C11 C 0.8233(4) 0.0331(2) 0.8929(2) 0.0241(6) Uani 1 1 d
C10 C 0.9857(4) 0.03472(18) 0.96086(17) 0.0167(5) Uani 1 1 d
C9 C 1.1203(4) 0.1049(2) 0.95176(18) 0.0228(6) Uani 1 1 d
C8 C 1.0934(4) 0.1658(2) 0.87738(18) 0.0207(5) Uani 1 1 d
C7 C 0.9210(4) 0.2264(2) 0.7295(2) 0.0251(6) Uani 1 1 d
C1 C 0.4092(4) 0.18767(19) 0.53185(18) 0.0188(5) Uani 1 1 d
C6 C 0.5666(4) 0.1330(2) 0.5241(2) 0.0229(6) Uani 1 1 d
C5 C 0.7324(4) 0.14626(19) 0.5876(2) 0.0229(6) Uani 1 1 d
C4 C 0.7431(4) 0.21301(19) 0.65882(19) 0.0194(6) Uani 1 1 d
C3 C 0.5844(4) 0.26860(19) 0.66445(19) 0.0187(5) Uani 1 1 d
C2 C 0.4174(4) 0.2555(2) 0.60141(18) 0.0188(5) Uani 1 1 d
N1 N 0.9365(3) 0.15977(15) 0.81166(15) 0.0172(4) Uani 1 1 d
F1 F 0.3949(3) -0.07380(13) 0.83084(11) 0.0371(4) Uani 1 1 d
F2 F 0.4890(2) -0.03651(13) 0.70159(12) 0.0308(4) Uani 1 1 d
F3 F 0.3517(2) 0.08064(12) 0.77308(14) 0.0403(5) Uani 1 1 d
F4 F 0.1004(2) -0.02135(13) 0.76714(15) 0.0438(5) Uani 1 1 d
F5 F 0.2377(2) -0.13699(11) 0.69658(11) 0.0248(4) Uani 1 1 d
F6 F 0.1958(3) 0.01668(15) 0.63822(14) 0.0512(6) Uani 1 1 d
P1 P 0.29404(9) -0.02772(5) 0.73407(5) 0.01814(14) Uani 1 1 d
I1 I 0.15485(3) 0.165074(15) 0.437848(13) 0.02904(6) Uani 1 1 d
H12 H 0.702(4) 0.094(2) 0.774(2) 0.028(8) Uiso 1 1 d
H11 H 0.747(5) -0.009(3) 0.896(2) 0.044(10) Uiso 1 1 d
H9 H 1.232(5) 0.112(3) 0.996(2) 0.041(9) Uiso 1 1 d
H8 H 1.175(4) 0.211(2) 0.868(2) 0.024(8) Uiso 1 1 d
H7A H 1.017(5) 0.211(2) 0.707(2) 0.031(9) Uiso 1 1 d
H7B H 0.922(4) 0.294(3) 0.755(2) 0.034(9) Uiso 1 1 d
H6 H 0.557(4) 0.086(2) 0.4752(19) 0.017(7) Uiso 1 1 d
H5 H 0.829(5) 0.110(3) 0.586(2) 0.045(10) Uiso 1 1 d
H3 H 0.599(4) 0.309(2) 0.7121(19) 0.013(7) Uiso 1 1 d
H2 H 0.324(4) 0.293(2) 0.605(2) 0.020(7) Uiso 1 1 d

loop_
_atom_site_aniso_label
_atom_site_aniso_U_11
_atom_site_aniso_U_22
_atom_site_aniso_U_33
_atom_site_aniso_U_23
_atom_site_aniso_U_13
_atom_site_aniso_U_12
C12 0.0138(13) 0.0249(15) 0.0387(18) 0.0124(13) 0.0010(12) 0.0001(11)
C11 0.0161(13) 0.0205(14) 0.0371(17) 0.0078(12) 0.0084(12) -0.0027(11)
C10 0.0230(13) 0.0118(12) 0.0178(13) -0.0029(10) 0.0102(11) -0.0007(10)
C9 0.0298(15) 0.0239(15) 0.0136(13) -0.0025(11) 0.0023(11) -0.0109(12)
C8 0.0265(13) 0.0160(13) 0.0203(13) -0.0052(11) 0.0064(11) -0.0098(12)
C7 0.0189(14) 0.0210(15) 0.0345(17) 0.0139(13) 0.0034(12) -0.0015(11)
C1 0.0198(12) 0.0209(14) 0.0155(13) 0.0038(10) 0.0035(10) -0.0066(10)
C6 0.0312(15) 0.0157(13) 0.0250(15) -0.0031(11) 0.0131(12) -0.0049(11)
C5 0.0221(13) 0.0144(14) 0.0356(17) 0.0059(11) 0.0140(12) 0.0032(11)
C4 0.0186(12) 0.0134(13) 0.0261(15) 0.0083(11) 0.0045(11) -0.0019(10)
C3 0.0248(13) 0.0150(13) 0.0160(13) -0.0006(11) 0.0036(11) -0.0005(10)
C2 0.0183(12) 0.0191(14) 0.0199(14) 0.0049(11) 0.0063(11) 0.0042(10)
N1 0.0168(10) 0.0123(10) 0.0236(11) 0.0023(9) 0.0066(9) 0.0010(9)
F1 0.0485(11) 0.0394(11) 0.0192(9) 0.0014(7) -0.0021(8) -0.0179(9)
F2 0.0198(8) 0.0440(11) 0.0318(10) -0.0104(8) 0.0124(7) -0.0044(7)
F3 0.0268(9) 0.0176(9) 0.0814(15) -0.0138(9) 0.0225(9) -0.0061(7)
F4 0.0301(9) 0.0295(10) 0.0818(15) -0.0276(10) 0.0346(10) -0.0131(8)
F5 0.0216(8) 0.0194(8) 0.0313(9) -0.0087(7) 0.0012(7) 0.0021(6)
F6 0.0348(10) 0.0507(13) 0.0584(13) 0.0339(10) -0.0118(9) -0.0089(9)
P1 0.0169(3) 0.0138(3) 0.0254(4) -0.0006(3) 0.0083(3) 0.0003(2)
I1 0.02837(10) 0.03831(12) 0.01809(9) 0.00418(9) -0.00034(7) -0.01216(9)

loop_
_atom_type_symbol
_atom_type_description
_atom_type_scat_dispersion_real
_atom_type_scat_dispersion_imag
_atom_type_scat_source
C C 0.0033 0.0016 'International Tables Vol C Tables 4.2.6.8 and 6.1.1.4'
H H 0.0000 0.0000 'International Tables Vol C Tables 4.2.6.8 and 6.1.1.4'
N N 0.0061 0.0033 'International Tables Vol C Tables 4.2.6.8 and 6.1.1.4'
F F 0.0171 0.0103 'International Tables Vol C Tables 4.2.6.8 and 6.1.1.4'
P P 0.1023 0.0942 'International Tables Vol C Tables 4.2.6.8 and 6.1.1.4'
I I -0.4742 1.8119 'International Tables Vol C Tables 4.2.6.8 and 6.1.1.4'

loop_
_geom_angle_atom_site_label_1
_geom_angle_atom_site_label_2
_geom_angle_atom_site_label_3
_geom_angle
_geom_angle_site_symmetry_3
N1 C12 C11 120.2(3) .
N1 C12 H12 117(2) .
C11 C12 H12 123(2) .
C12 C11 C10 121.3(3) .
C12 C11 H11 121(3) .
C10 C11 H11 117(3) .
C11 C10 C9 116.5(2) .
C11 C10 C10 121.7(3) 3_757
C9 C10 C10 121.9(3) 3_757
C8 C9 C10 120.7(3) .
C8 C9 H9 118(2) .
C10 C9 H9 121(2) .
N1 C8 C9 120.9(2) .
N1 C8 H8 114.8(19) .
C9 C8 H8 124.3(19) .
C4 C7 N1 114.0(2) .
C4 C7 H7A 110(2) .
N1 C7 H7A 105(2) .
C4 C7 H7B 108.5(19) .
N1 C7 H7B 104.3(19) .
H7A C7 H7B 116(3) .
C2 C1 C6 120.9(2) .
C2 C1 I1 119.66(19) .
C6 C1 I1 119.4(2) .
C5 C6 C1 119.2(3) .
C5 C6 H6 121.7(16) .
C1 C6 H6 119.1(16) .
C6 C5 C4 120.9(3) .
C6 C5 H5 121(2) .
C4 C5 H5 118(2) .
C5 C4 C3 119.1(3) .
C5 C4 C7 121.4(3) .
C3 C4 C7 119.5(3) .
C2 C3 C4 120.4(3) .
C2 C3 H3 124.6(17) .
C4 C3 H3 114.9(18) .
C1 C2 C3 119.5(2) .
C1 C2 H2 122(2) .
C3 C2 H2 118(2) .
C12 N1 C8 120.3(2) .
C12 N1 C7 121.9(2) .
C8 N1 C7 117.8(2) .
F6 P1 F4 90.18(12) .
F6 P1 F2 90.62(11) .
F4 P1 F2 178.78(11) .
F6 P1 F3 90.85(12) .
F4 P1 F3 90.97(9) .
F2 P1 F3 89.94(9) .
F6 P1 F1 179.34(12) .
F4 P1 F1 90.27(12) .
F2 P1 F1 88.92(10) .
F3 P1 F1 89.62(11) .
F6 P1 F5 90.07(11) .
F4 P1 F5 88.98(9) .
F2 P1 F5 90.09(9) .
F3 P1 F5 179.08(11) .
F1 P1 F5 89.46(9) .

loop_
_geom_bond_atom_site_label_1
_geom_bond_atom_site_label_2
_geom_bond_distance
_geom_bond_site_symmetry_2
C12 N1 1.341(3) .
C12 C11 1.370(4) .
C12 H12 0.87(3) .
C11 C10 1.385(4) .
C11 H11 0.80(3) .
C10 C9 1.391(4) .
C10 C10 1.482(5) 3_757
C9 C8 1.366(4) .
C9 H9 0.93(3) .
C8 N1 1.341(3) .
C8 H8 0.89(3) .
C7 C4 1.498(4) .
C7 N1 1.509(3) .
C7 H7A 0.86(3) .
C7 H7B 0.99(3) .
C1 C2 1.380(4) .
C1 C6 1.387(4) .
C1 I1 2.094(3) .
C6 C5 1.378(4) .
C6 H6 0.96(3) .
C5 C4 1.387(4) .
C5 H5 0.86(4) .
C4 C3 1.394(4) .
C3 C2 1.381(4) .
C3 H3 0.89(3) .
C2 H2 0.86(3) .
F1 P1 1.6043(19) .
F2 P1 1.5966(18) .
F3 P1 1.6023(18) .
F4 P1 1.5895(19) .
F5 P1 1.6049(17) .
F6 P1 1.579(2) .

loop_
_geom_torsion_atom_site_label_1
_geom_torsion_atom_site_label_2
_geom_torsion_atom_site_label_3
_geom_torsion_atom_site_label_4
_geom_torsion
_geom_torsion_site_symmetry_1
_geom_torsion_site_symmetry_4
N1 C12 C11 C10 -0.3(5) . .
C12 C11 C10 C9 2.3(4) . .
C12 C11 C10 C10 -177.8(3) . 3_757
C11 C10 C9 C8 -2.3(4) . .
C10 C10 C9 C8 177.7(3) 3_757 .
C10 C9 C8 N1 0.4(4) . .
C2 C1 C6 C5 0.8(4) . .
I1 C1 C6 C5 -178.24(19) . .
C1 C6 C5 C4 0.1(4) . .
C6 C5 C4 C3 -1.4(4) . .
C6 C5 C4 C7 178.6(2) . .
N1 C7 C4 C5 -90.5(3) . .
N1 C7 C4 C3 89.5(3) . .
C5 C4 C3 C2 1.7(4) . .
C7 C4 C3 C2 -178.2(2) . .
C6 C1 C2 C3 -0.4(4) . .
I1 C1 C2 C3 178.60(19) . .
C4 C3 C2 C1 -0.9(4) . .
C11 C12 N1 C8 -1.7(4) . .
C11 C12 N1 C7 177.2(3) . .
C9 C8 N1 C12 1.7(4) . .
C9 C8 N1 C7 -177.3(3) . .
C4 C7 N1 C12 -0.3(4) . .
C4 C7 N1 C8 178.7(2) . .
